data_2205984
loop_
_publ_author_name
'Berggren, Gustav'
'Anderlund, Magnus F.'
'Magnuson, Ann'
'\%Akermark, Bj\"orn'
'Eriksson, Lars'

_publ_section_title
;
 Sodium
 [1,2-bis(2-methyl-2-oxopropanamido)benzene](tetrahydrofuran)manganese(III)
 methanol solvate
;
_journal_issue 6
_journal_name_full 'Acta Crystallographica Section E'
_journal_page_first m1169
_journal_page_last m1171
_journal_paper_doi 10.1107/S1600536805015230
_journal_volume 61
_journal_year 2005
_chemical_formula_iupac 'Na [Mn (C14 H16 N2 O4) (C4 H8 O)], C H4 O'
_chemical_formula_moiety 'C19 H28 Mn N2 Na O6'
_chemical_formula_sum 'C19 H28 Mn N2 Na O6'
_chemical_formula_weight 458.33
_chemical_name_systematic
;
Sodium
[1,2-bis(2-methyl-2-oxopropanamido)benzene](tetrahydrofuran)manganese(III)
methanol solvate
;
_space_group_IT_number 78
_symmetry_cell_setting tetragonal
_symmetry_space_group_name_Hall 'P 4cw'
_symmetry_space_group_name_H-M 'P 43'
_atom_sites_solution_hydrogens geom
_atom_sites_solution_primary direct
_atom_sites_solution_secondary difmap
_audit_creation_method SHELXL-97
_cell_angle_alpha 90.00
_cell_angle_beta 90.00
_cell_angle_gamma 90.00
_cell_formula_units_Z 4
_cell_length_a 10.8281(19)
_cell_length_b 10.8281(19)
_cell_length_c 19.043(4)
_cell_measurement_reflns_used 970
_cell_measurement_temperature 293(2)
_cell_measurement_theta_max 25.2
_cell_measurement_theta_min 2.1
_cell_volume 2232.7(7)
_computing_cell_refinement 'CELL in IPDS Software'
_computing_data_collection 'EXPOSE in IPDS Software (Stoe & Cie, 1997)'
_computing_data_reduction 'INTEGRATE in IPDS Software'
_computing_molecular_graphics 'DIAMOND (Bergerhoff, 1996)'
_computing_publication_material SHELXL97
_computing_structure_refinement 'SHELXL97 (Sheldrick, 1997)'
_computing_structure_solution 'SHELXS97 (Sheldrick, 1990)'
_diffrn_ambient_temperature 293(2)
_diffrn_detector_area_resol_mean 6.7
_diffrn_measured_fraction_theta_full 0.991
_diffrn_measured_fraction_theta_max 0.991
_diffrn_measurement_device_type 'Stoe IPDS'
_diffrn_measurement_method 'Area-detector \f'
_diffrn_radiation_monochromator graphite
_diffrn_radiation_source 'fine-focus sealed tube'
_diffrn_radiation_type MoK\a
_diffrn_radiation_wavelength 0.71073
_diffrn_reflns_av_R_equivalents 0.0682
_diffrn_reflns_av_sigmaI/netI 0.0586
_diffrn_reflns_limit_h_max 11
_diffrn_reflns_limit_h_min -13
_diffrn_reflns_limit_k_max 13
_diffrn_reflns_limit_k_min -13
_diffrn_reflns_limit_l_max 18
_diffrn_reflns_limit_l_min -23
_diffrn_reflns_number 12516
_diffrn_reflns_theta_full 25.91
_diffrn_reflns_theta_max 25.91
_diffrn_reflns_theta_min 2.16
_diffrn_standards_number 0
_exptl_absorpt_coefficient_mu 0.646
_exptl_absorpt_correction_T_max 0.8975
_exptl_absorpt_correction_T_min 0.6657
_exptl_absorpt_correction_type numerical
_exptl_absorpt_process_details '(X-RED; Stoe & Cie, 1997)'
_exptl_crystal_colour red_brown
_exptl_crystal_density_diffrn 1.364
_exptl_crystal_density_method 'not measured'
_exptl_crystal_description octahedron
_exptl_crystal_F_000 960
_exptl_crystal_size_max 0.62
_exptl_crystal_size_mid 0.20
_exptl_crystal_size_min 0.17
_refine_diff_density_max 0.324
_refine_diff_density_min -0.235
_refine_ls_abs_structure_details 'Flack (1983), 1710 Friedel pairs'
_refine_ls_abs_structure_Flack -0.036(17)
_refine_ls_extinction_method none
_refine_ls_goodness_of_fit_ref 0.976
_refine_ls_hydrogen_treatment constr
_refine_ls_matrix_type full
_refine_ls_number_parameters 268
_refine_ls_number_reflns 3949
_refine_ls_number_restraints 1
_refine_ls_restrained_S_all 0.976
_refine_ls_R_factor_all 0.0480
_refine_ls_R_factor_gt 0.0363
_refine_ls_shift/su_max 0.000
_refine_ls_shift/su_mean 0.000
_refine_ls_structure_factor_coef Fsqd
_refine_ls_weighting_details 'calc w = 1/[\s^2^(Fo^2^)+(0.0442P)^2^] where P = (Fo^2^+2Fc^2^)/3'
_refine_ls_weighting_scheme calc
_refine_ls_wR_factor_gt 0.0778
_refine_ls_wR_factor_ref 0.0820
_reflns_number_gt 3340
_reflns_number_total 3949
_reflns_threshold_expression I>2\s(I)
_cod_data_source_file is6072.cif
_cod_data_source_block I
_cod_original_cell_volume 2232.8(7)
_cod_database_code 2205984
_cod_database_fobs_code 2205984

loop_
_symmetry_equiv_pos_as_xyz
'x, y, z'
'-y, x, z-1/4'
'-x, -y, z+1/2'
'y, -x, z+1/4'

loop_
_atom_site_label
_atom_site_fract_x
_atom_site_fract_y
_atom_site_fract_z
_atom_site_U_iso_or_equiv
_atom_site_adp_type
_atom_site_calc_flag
_atom_site_refinement_flags
_atom_site_occupancy
_atom_site_type_symbol
Mn1 0.60271(4) 0.97710(4) 0.10523(2) 0.03119(12) Uani d . 1 Mn
C1 0.7912(3) 1.0620(3) 0.19625(17) 0.0335(7) Uani d . 1 C
C2 0.7841(3) 0.9341(3) 0.20842(17) 0.0332(6) Uani d . 1 C
C3 0.8607(3) 0.8796(3) 0.2582(2) 0.0456(8) Uani d . 1 C
H3 0.8562 0.7951 0.2666 0.055 Uiso calc R 1 H
C4 0.9428(3) 0.9515(4) 0.2948(2) 0.0538(10) Uani d . 1 C
H4 0.9928 0.9157 0.3288 0.065 Uiso calc R 1 H
C5 0.9517(3) 1.0757(4) 0.2815(2) 0.0561(10) Uani d . 1 C
H5 1.0088 1.1230 0.3061 0.067 Uiso calc R 1 H
C6 0.8772(3) 1.1312(3) 0.2321(2) 0.0467(9) Uani d . 1 C
H6 0.8849 1.2152 0.2231 0.056 Uiso calc R 1 H
N7 0.6976(2) 0.8731(2) 0.16533(15) 0.0340(6) Uani d . 1 N
C8 0.6808(3) 0.7520(3) 0.15658(18) 0.0384(7) Uani d . 1 C
C9 0.5867(3) 0.7211(2) 0.1006(2) 0.0398(7) Uani d . 1 C
O10 0.5533(2) 0.83015(18) 0.06273(12) 0.0385(5) Uani d . 1 O
C11 0.4718(4) 0.6670(4) 0.1352(2) 0.0625(12) Uani d . 1 C
H11A 0.4370 0.7266 0.1668 0.094 Uiso calc R 1 H
H11B 0.4938 0.5939 0.1608 0.094 Uiso calc R 1 H
H11C 0.4122 0.6465 0.0997 0.094 Uiso calc R 1 H
C12 0.6424(4) 0.6296(3) 0.0496(2) 0.0585(10) Uani d . 1 C
H12A 0.5851 0.6141 0.0122 0.088 Uiso calc R 1 H
H12B 0.6601 0.5537 0.0737 0.088 Uiso calc R 1 H
H12C 0.7175 0.6629 0.0306 0.088 Uiso calc R 1 H
O13 0.7334(3) 0.6686(2) 0.18993(16) 0.0608(8) Uani d . 1 O
N14 0.7077(2) 1.1028(2) 0.14443(14) 0.0326(6) Uani d . 1 N
C15 0.6955(3) 1.2160(2) 0.11696(18) 0.0349(7) Uani d . 1 C
C16 0.5988(3) 1.2209(3) 0.05795(18) 0.0399(7) Uani d . 1 C
O17 0.5569(2) 1.09977(18) 0.04226(13) 0.0427(6) Uani d . 1 O
C18 0.4894(4) 1.2973(3) 0.0838(3) 0.0619(12) Uani d . 1 C
H18A 0.4295 1.3048 0.0468 0.093 Uiso calc R 1 H
H18B 0.5175 1.3779 0.0973 0.093 Uiso calc R 1 H
H18C 0.4523 1.2572 0.1235 0.093 Uiso calc R 1 H
C19 0.6558(4) 1.2754(4) -0.0066(2) 0.0647(11) Uani d . 1 C
H19A 0.7184 1.2207 -0.0241 0.097 Uiso calc R 1 H
H19B 0.6921 1.3538 0.0047 0.097 Uiso calc R 1 H
H19C 0.5933 1.2866 -0.0418 0.097 Uiso calc R 1 H
O20 0.7520(3) 1.31038(19) 0.13512(14) 0.0525(6) Uani d . 1 O
O21 0.4431(2) 1.0018(3) 0.17732(14) 0.0578(7) Uani d . 1 O
C22 0.3207(4) 0.9913(5) 0.1536(3) 0.0812(15) Uani d . 1 C
H22A 0.3150 0.9320 0.1155 0.097 Uiso calc R 1 H
H22B 0.2902 1.0704 0.1372 0.097 Uiso calc R 1 H
C23 0.2492(7) 0.9485(10) 0.2154(5) 0.172(4) Uani d . 1 C
H23A 0.2223 0.8639 0.2085 0.207 Uiso calc R 1 H
H23B 0.1767 0.9998 0.2218 0.207 Uiso calc R 1 H
C24 0.3329(8) 0.9569(8) 0.2805(4) 0.150(4) Uani d . 1 C
H24A 0.3005 1.0159 0.3142 0.180 Uiso calc R 1 H
H24B 0.3408 0.8771 0.3032 0.180 Uiso calc R 1 H
C25 0.4467(5) 0.9965(7) 0.2536(3) 0.0990(18) Uani d . 1 C
H25A 0.5112 0.9400 0.2684 0.119 Uiso calc R 1 H
H25B 0.4661 1.0776 0.2721 0.119 Uiso calc R 1 H
Na26 0.51840(10) 0.81730(11) -0.05610(7) 0.0412(3) Uani d . 1 Na
O27 0.4711(3) 1.0200(3) -0.07889(15) 0.0635(8) Uani d . 1 O
H27 0.4927 1.0439 -0.0399 0.095 Uiso calc R 1 H
C28 0.3530(4) 1.0670(5) -0.0942(3) 0.0865(15) Uani d . 1 C
H28A 0.3041 1.0681 -0.0521 0.130 Uiso calc R 1 H
H28B 0.3138 1.0155 -0.1286 0.130 Uiso calc R 1 H
H28C 0.3605 1.1495 -0.1122 0.130 Uiso calc R 1 H

loop_
_atom_site_aniso_label
_atom_site_aniso_U_11
_atom_site_aniso_U_22
_atom_site_aniso_U_33
_atom_site_aniso_U_12
_atom_site_aniso_U_13
_atom_site_aniso_U_23
Mn1 0.0378(3) 0.0220(2) 0.0338(2) -0.00106(18) -0.0063(2) -0.0016(2)
C1 0.0330(15) 0.0333(15) 0.0343(18) 0.0025(12) -0.0022(13) -0.0070(13)
C2 0.0316(15) 0.0335(15) 0.0345(18) 0.0018(11) -0.0013(13) -0.0048(13)
C3 0.051(2) 0.0434(18) 0.042(2) 0.0061(15) -0.0063(16) 0.0021(16)
C4 0.051(2) 0.062(2) 0.048(2) 0.0110(17) -0.0200(18) -0.0040(18)
C5 0.053(2) 0.057(2) 0.058(3) 0.0012(17) -0.0205(19) -0.0167(19)
C6 0.0439(19) 0.0354(17) 0.061(2) -0.0002(14) -0.0119(18) -0.0133(16)
N7 0.0393(13) 0.0250(12) 0.0377(16) -0.0003(10) -0.0052(11) 0.0004(11)
C8 0.0461(18) 0.0288(15) 0.040(2) 0.0045(13) -0.0011(15) 0.0037(14)
C9 0.0498(17) 0.0225(13) 0.047(2) -0.0036(12) -0.0052(17) 0.0017(15)
O10 0.0485(12) 0.0256(10) 0.0413(14) -0.0023(9) -0.0113(10) -0.0033(9)
C11 0.059(2) 0.048(2) 0.081(3) -0.0180(18) 0.000(2) 0.0114(19)
C12 0.089(3) 0.0276(16) 0.059(3) 0.0050(17) -0.007(2) -0.0038(17)
O13 0.0838(18) 0.0272(11) 0.072(2) 0.0082(11) -0.0270(15) 0.0077(12)
N14 0.0363(13) 0.0253(12) 0.0363(15) -0.0016(10) -0.0033(11) -0.0054(10)
C15 0.0441(16) 0.0248(13) 0.0357(19) -0.0004(12) 0.0059(14) -0.0054(13)
C16 0.0531(19) 0.0252(14) 0.041(2) 0.0007(13) -0.0053(15) -0.0002(13)
O17 0.0584(14) 0.0248(10) 0.0448(14) -0.0042(9) -0.0149(11) -0.0004(10)
C18 0.059(2) 0.0401(18) 0.087(4) 0.0116(17) -0.007(2) -0.0062(19)
C19 0.101(3) 0.047(2) 0.046(2) -0.014(2) -0.006(2) 0.0121(18)
O20 0.0748(17) 0.0268(11) 0.0559(16) -0.0151(11) -0.0084(13) -0.0059(10)
O21 0.0394(13) 0.0883(19) 0.0458(17) -0.0056(12) 0.0023(11) -0.0100(14)
C22 0.040(2) 0.107(4) 0.097(4) 0.001(2) -0.008(2) -0.020(3)
C23 0.082(4) 0.266(11) 0.169(9) -0.064(6) 0.049(5) -0.050(8)
C24 0.167(8) 0.180(7) 0.102(6) -0.071(6) 0.067(6) -0.031(5)
C25 0.086(4) 0.146(6) 0.065(4) -0.004(4) 0.004(3) -0.018(4)
Na26 0.0282(6) 0.0511(7) 0.0442(8) 0.0035(5) -0.0026(5) -0.0123(6)
O27 0.0787(19) 0.0590(17) 0.0526(19) 0.0128(14) -0.0217(15) -0.0095(13)
C28 0.076(3) 0.102(4) 0.082(4) 0.019(3) -0.017(3) 0.004(3)

loop_
_atom_type_symbol
_atom_type_description
_atom_type_scat_dispersion_real
_atom_type_scat_dispersion_imag
_atom_type_scat_source
C C 0.0033 0.0016 'International Tables Vol C Tables 4.2.6.8 and 6.1.1.4'
H H 0.0000 0.0000 'International Tables Vol C Tables 4.2.6.8 and 6.1.1.4'
Mn Mn 0.3368 0.7283 'International Tables Vol C Tables 4.2.6.8 and 6.1.1.4'
N N 0.0061 0.0033 'International Tables Vol C Tables 4.2.6.8 and 6.1.1.4'
O O 0.0106 0.0060 'International Tables Vol C Tables 4.2.6.8 and 6.1.1.4'
Na Na 0.0362 0.0249 'International Tables Vol C Tables 4.2.6.8 and 6.1.1.4'

loop_
_geom_angle_atom_site_label_1
_geom_angle_atom_site_label_2
_geom_angle_atom_site_label_3
_geom_angle_site_symmetry_1
_geom_angle_site_symmetry_3
_geom_angle
_geom_angle_publ_flag
O17 Mn1 O10 . . 104.68(10) yes
O17 Mn1 N7 . . 162.61(10) yes
O10 Mn1 N7 . . 84.91(10) yes
O17 Mn1 N14 . . 84.39(10) yes
O10 Mn1 N14 . . 160.43(10) yes
N7 Mn1 N14 . . 82.34(10) yes
O17 Mn1 O21 . . 96.04(11) yes
O10 Mn1 O21 . . 98.48(10) yes
N7 Mn1 O21 . . 96.84(11) yes
N14 Mn1 O21 . . 97.74(11) yes
O17 Mn1 Na26 . . 74.22(7) ?
O10 Mn1 Na26 . . 32.45(7) ?
N7 Mn1 Na26 . . 111.16(8) ?
N14 Mn1 Na26 . . 144.23(9) ?
O21 Mn1 Na26 . . 112.53(7) ?
C6 C1 C2 . . 119.4(3) ?
C6 C1 N14 . . 127.6(3) ?
C2 C1 N14 . . 112.9(2) ?
C3 C2 C1 . . 119.9(3) ?
C3 C2 N7 . . 126.4(3) ?
C1 C2 N7 . . 113.7(3) ?
C4 C3 C2 . . 119.5(3) ?
C4 C3 H3 . . 120.3 ?
C2 C3 H3 . . 120.3 ?
C5 C4 C3 . . 120.6(3) ?
C5 C4 H4 . . 119.7 ?
C3 C4 H4 . . 119.7 ?
C4 C5 C6 . . 120.8(3) ?
C4 C5 H5 . . 119.6 ?
C6 C5 H5 . . 119.6 ?
C1 C6 C5 . . 119.9(3) ?
C1 C6 H6 . . 120.1 ?
C5 C6 H6 . . 120.1 ?
C8 N7 C2 . . 128.6(3) ?
C8 N7 Mn1 . . 115.6(2) ?
C2 N7 Mn1 . . 115.54(19) ?
O13 C8 N7 . . 126.0(3) ?
O13 C8 C9 . . 120.6(3) ?
N7 C8 C9 . . 113.4(3) ?
O10 C9 C8 . . 110.1(2) ?
O10 C9 C12 . . 108.6(3) ?
C8 C9 C12 . . 109.2(3) ?
O10 C9 C11 . . 109.2(3) ?
C8 C9 C11 . . 109.3(3) ?
C12 C9 C11 . . 110.6(3) ?
C9 O10 Mn1 . . 114.42(19) ?
C9 O10 Na26 . . 119.19(19) ?
Mn1 O10 Na26 . . 121.77(11) ?
C9 C11 H11A . . 109.5 ?
C9 C11 H11B . . 109.5 ?
H11A C11 H11B . . 109.5 ?
C9 C11 H11C . . 109.5 ?
H11A C11 H11C . . 109.5 ?
H11B C11 H11C . . 109.5 ?
C9 C12 H12A . . 109.5 ?
C9 C12 H12B . . 109.5 ?
H12A C12 H12B . . 109.5 ?
C9 C12 H12C . . 109.5 ?
H12A C12 H12C . . 109.5 ?
H12B C12 H12C . . 109.5 ?
C8 O13 Na26 . 4_565 150.2(3) ?
C15 N14 C1 . . 128.6(3) ?
C15 N14 Mn1 . . 116.0(2) ?
C1 N14 Mn1 . . 115.38(18) ?
O20 C15 N14 . . 126.6(3) ?
O20 C15 C16 . . 120.8(3) ?
N14 C15 C16 . . 112.6(2) ?
O17 C16 C19 . . 108.9(3) ?
O17 C16 C18 . . 108.7(3) ?
C19 C16 C18 . . 111.8(3) ?
O17 C16 C15 . . 109.9(2) ?
C19 C16 C15 . . 109.4(3) ?
C18 C16 C15 . . 108.2(3) ?
C16 O17 Mn1 . . 116.07(19) ?
C16 C18 H18A . . 109.5 ?
C16 C18 H18B . . 109.5 ?
H18A C18 H18B . . 109.5 ?
C16 C18 H18C . . 109.5 ?
H18A C18 H18C . . 109.5 ?
H18B C18 H18C . . 109.5 ?
C16 C19 H19A . . 109.5 ?
C16 C19 H19B . . 109.5 ?
H19A C19 H19B . . 109.5 ?
C16 C19 H19C . . 109.5 ?
H19A C19 H19C . . 109.5 ?
H19B C19 H19C . . 109.5 ?
C15 O20 Na26 . 4_575 163.9(2) ?
C22 O21 C25 . . 110.1(4) ?
C22 O21 Mn1 . . 121.7(3) ?
C25 O21 Mn1 . . 126.2(3) ?
O21 C22 C23 . . 105.2(5) ?
O21 C22 H22A . . 110.7 ?
C23 C22 H22A . . 110.7 ?
O21 C22 H22B . . 110.7 ?
C23 C22 H22B . . 110.7 ?
H22A C22 H22B . . 108.8 ?
C22 C23 C24 . . 108.3(5) ?
C22 C23 H23A . . 110.0 ?
C24 C23 H23A . . 110.0 ?
C22 C23 H23B . . 110.0 ?
C24 C23 H23B . . 110.0 ?
H23A C23 H23B . . 108.4 ?
C25 C24 C23 . . 104.0(6) ?
C25 C24 H24A . . 111.0 ?
C23 C24 H24A . . 111.0 ?
C25 C24 H24B . . 111.0 ?
C23 C24 H24B . . 111.0 ?
H24A C24 H24B . . 109.0 ?
C24 C25 O21 . . 110.7(5) ?
C24 C25 H25A . . 109.5 ?
O21 C25 H25A . . 109.5 ?
C24 C25 H25B . . 109.5 ?
O21 C25 H25B . . 109.5 ?
H25A C25 H25B . . 108.1 ?
O13 Na26 O20 2_655 2_755 126.76(11) ?
O13 Na26 O10 2_655 . 102.01(11) ?
O20 Na26 O10 2_755 . 111.65(10) ?
O13 Na26 Mn1 2_655 . 116.84(9) ?
O20 Na26 Mn1 2_755 . 110.98(8) ?
O10 Na26 Mn1 . . 25.79(5) ?
C28 O27 H27 . . 109.5 ?
O27 C28 H28A . . 109.5 ?
O27 C28 H28B . . 109.5 ?
H28A C28 H28B . . 109.5 ?
O27 C28 H28C . . 109.5 ?
H28A C28 H28C . . 109.5 ?
H28B C28 H28C . . 109.5 ?

loop_
_geom_bond_atom_site_label_1
_geom_bond_atom_site_label_2
_geom_bond_site_symmetry_2
_geom_bond_distance
_geom_bond_publ_flag
Mn1 O17 . 1.857(2) yes
Mn1 O10 . 1.864(2) yes
Mn1 N7 . 1.906(3) yes
Mn1 N14 . 1.924(2) yes
Mn1 O21 . 2.223(3) yes
Mn1 Na26 . 3.6425(14) ?
C1 C6 . 1.376(4) ?
C1 C2 . 1.406(4) ?
C1 N14 . 1.410(4) ?
C2 C3 . 1.390(5) ?
C2 N7 . 1.410(4) ?
C3 C4 . 1.372(5) ?
C3 H3 . 0.9300 ?
C4 C5 . 1.372(5) ?
C4 H4 . 0.9300 ?
C5 C6 . 1.377(5) ?
C5 H5 . 0.9300 ?
C6 H6 . 0.9300 ?
N7 C8 . 1.335(4) ?
C8 O13 . 1.242(4) ?
C8 C9 . 1.512(5) ?
C9 O10 . 1.430(4) ?
C9 C12 . 1.513(5) ?
C9 C11 . 1.525(5) ?
C11 H11A . 0.9600 ?
C11 H11B . 0.9600 ?
C11 H11C . 0.9600 ?
C12 H12A . 0.9600 ?
C12 H12B . 0.9600 ?
C12 H12C . 0.9600 ?
N14 C15 . 1.339(4) ?
C15 O20 . 1.240(4) ?
C15 C16 . 1.537(5) ?
C16 O17 . 1.419(4) ?
C16 C19 . 1.497(6) ?
C16 C18 . 1.526(5) ?
C18 H18A . 0.9600 ?
C18 H18B . 0.9600 ?
C18 H18C . 0.9600 ?
C19 H19A . 0.9600 ?
C19 H19B . 0.9600 ?
C19 H19C . 0.9600 ?
O21 C22 . 1.405(5) ?
O21 C25 . 1.454(7) ?
C22 C23 . 1.484(10) ?
C22 H22A . 0.9700 ?
C22 H22B . 0.9700 ?
C23 C24 . 1.538(12) ?
C23 H23A . 0.9700 ?
C23 H23B . 0.9700 ?
C24 C25 . 1.402(8) ?
C24 H24A . 0.9700 ?
C24 H24B . 0.9700 ?
C25 H25A . 0.9700 ?
C25 H25B . 0.9700 ?
Na26 O10 . 2.298(3) yes
Na26 O13 2_655 2.220(2) yes
Na26 O20 2_755 2.278(2) yes
Na26 O27 . 2.296(3) yes
O27 H27 . 0.8200 ?
C28 H28A . 0.9600 ?
C28 H28B . 0.9600 ?
C28 H28C . 0.9600 ?

loop_
_geom_hbond_atom_site_label_D
_geom_hbond_atom_site_label_H
_geom_hbond_atom_site_label_A
_geom_hbond_distance_DH
_geom_hbond_distance_HA
_geom_hbond_distance_DA
_geom_hbond_angle_DHA
_geom_hbond_publ_flag
O27 H27 O17 0.82 1.82 2.633(4) 174 yes

loop_
_geom_torsion_atom_site_label_1
_geom_torsion_atom_site_label_2
_geom_torsion_atom_site_label_3
_geom_torsion_atom_site_label_4
_geom_torsion_site_symmetry_4
_geom_torsion
C6 C1 C2 C3 . 2.3(5)
N14 C1 C2 C3 . -179.9(3)
C6 C1 C2 N7 . -176.4(3)
N14 C1 C2 N7 . 1.4(4)
C1 C2 C3 C4 . -0.2(5)
N7 C2 C3 C4 . 178.2(3)
C2 C3 C4 C5 . -1.5(6)
C3 C4 C5 C6 . 1.1(6)
C2 C1 C6 C5 . -2.6(5)
N14 C1 C6 C5 . 179.9(3)
C4 C5 C6 C1 . 1.0(6)
C3 C2 N7 C8 . -8.9(5)
C1 C2 N7 C8 . 169.6(3)
C3 C2 N7 Mn1 . 177.6(3)
C1 C2 N7 Mn1 . -3.9(3)
O17 Mn1 N7 C8 . -130.1(4)
O10 Mn1 N7 C8 . -5.5(2)
N14 Mn1 N7 C8 . -170.6(3)
O21 Mn1 N7 C8 . 92.4(2)
Na26 Mn1 N7 C8 . -25.0(3)
O17 Mn1 N7 C2 . 44.3(5)
O10 Mn1 N7 C2 . 168.8(2)
N14 Mn1 N7 C2 . 3.7(2)
O21 Mn1 N7 C2 . -93.2(2)
Na26 Mn1 N7 C2 . 149.41(19)
C2 N7 C8 O13 . 6.2(6)
Mn1 N7 C8 O13 . 179.7(3)
C2 N7 C8 C9 . -174.5(3)
Mn1 N7 C8 C9 . -1.0(4)
O13 C8 C9 O10 . -171.3(3)
N7 C8 C9 O10 . 9.4(4)
O13 C8 C9 C12 . -52.2(4)
N7 C8 C9 C12 . 128.4(3)
O13 C8 C9 C11 . 68.8(4)
N7 C8 C9 C11 . -110.5(3)
C8 C9 O10 Mn1 . -13.8(3)
C12 C9 O10 Mn1 . -133.3(2)
C11 C9 O10 Mn1 . 106.1(3)
C8 C9 O10 Na26 . 142.5(2)
C12 C9 O10 Na26 . 23.1(3)
C11 C9 O10 Na26 . -97.5(3)
O17 Mn1 O10 C9 . 176.3(2)
N7 Mn1 O10 C9 . 11.0(2)
N14 Mn1 O10 C9 . 60.5(4)
O21 Mn1 O10 C9 . -85.2(2)
Na26 Mn1 O10 C9 . 155.7(3)
O17 Mn1 O10 Na26 . 20.61(16)
N7 Mn1 O10 Na26 . -144.65(14)
N14 Mn1 O10 Na26 . -95.2(3)
O21 Mn1 O10 Na26 . 119.18(13)
N7 C8 O13 Na26 4_565 -144.2(4)
C9 C8 O13 Na26 4_565 36.5(7)
C6 C1 N14 C15 . 2.3(5)
C2 C1 N14 C15 . -175.3(3)
C6 C1 N14 Mn1 . 179.2(3)
C2 C1 N14 Mn1 . 1.6(3)
O17 Mn1 N14 C15 . 5.6(2)
O10 Mn1 N14 C15 . 124.5(3)
N7 Mn1 N14 C15 . 174.3(2)
O21 Mn1 N14 C15 . -89.7(2)
Na26 Mn1 N14 C15 . 58.5(3)
O17 Mn1 N14 C1 . -171.7(2)
O10 Mn1 N14 C1 . -52.7(4)
N7 Mn1 N14 C1 . -2.9(2)
O21 Mn1 N14 C1 . 93.0(2)
Na26 Mn1 N14 C1 . -118.8(2)
C1 N14 C15 O20 . -4.6(5)
Mn1 N14 C15 O20 . 178.6(3)
C1 N14 C15 C16 . 176.2(3)
Mn1 N14 C15 C16 . -0.6(3)
O20 C15 C16 O17 . 174.1(3)
N14 C15 C16 O17 . -6.7(4)
O20 C15 C16 C19 . 54.6(4)
N14 C15 C16 C19 . -126.1(3)
O20 C15 C16 C18 . -67.4(4)
N14 C15 C16 C18 . 111.9(3)
C19 C16 O17 Mn1 . 131.2(3)
C18 C16 O17 Mn1 . -106.8(3)
C15 C16 O17 Mn1 . 11.4(3)
O10 Mn1 O17 C16 . -172.1(2)
N7 Mn1 O17 C16 . -50.1(5)
N14 Mn1 O17 C16 . -9.7(2)
O21 Mn1 O17 C16 . 87.5(2)
Na26 Mn1 O17 C16 . -160.8(2)
N14 C15 O20 Na26 4_575 -76.7(9)
C16 C15 O20 Na26 4_575 102.5(9)
O17 Mn1 O21 C22 . 57.3(3)
O10 Mn1 O21 C22 . -48.6(3)
N7 Mn1 O21 C22 . -134.4(3)
N14 Mn1 O21 C22 . 142.4(3)
Na26 Mn1 O21 C22 . -18.1(4)
O17 Mn1 O21 C25 . -140.4(4)
O10 Mn1 O21 C25 . 113.7(4)
N7 Mn1 O21 C25 . 27.9(4)
N14 Mn1 O21 C25 . -55.3(4)
Na26 Mn1 O21 C25 . 144.2(4)
C25 O21 C22 C23 . -13.5(7)
Mn1 O21 C22 C23 . 151.3(5)
O21 C22 C23 C24 . 10.1(9)
C22 C23 C24 C25 . -2.9(10)
C23 C24 C25 O21 . -5.3(9)
C22 O21 C25 C24 . 12.4(8)
Mn1 O21 C25 C24 . -151.6(5)
C9 O10 Na26 O13 2_655 77.1(2)
Mn1 O10 Na26 O13 2_655 -128.38(13)
C9 O10 Na26 O20 2_755 -60.9(2)
Mn1 O10 Na26 O20 2_755 93.66(15)
C9 O10 Na26 Mn1 . -154.5(3)
O17 Mn1 Na26 O13 2_655 -100.03(13)
O10 Mn1 Na26 O13 2_655 59.24(16)
N7 Mn1 Na26 O13 2_655 97.41(13)
N14 Mn1 Na26 O13 2_655 -155.56(16)
O21 Mn1 Na26 O13 2_655 -9.97(14)
O17 Mn1 Na26 O20 2_755 104.14(12)
O10 Mn1 Na26 O20 2_755 -96.58(16)
N7 Mn1 Na26 O20 2_755 -58.41(12)
N14 Mn1 Na26 O20 2_755 48.61(16)
O21 Mn1 Na26 O20 2_755 -165.79(12)
O17 Mn1 Na26 O10 . -159.27(16)
N7 Mn1 Na26 O10 . 38.17(16)
N14 Mn1 Na26 O10 . 145.20(18)
O21 Mn1 Na26 O10 . -69.21(16)
